data_7103423
loop_
_publ_author_name
'Zheng, Guo-li'
'Li, Yin-Yan'
'Guo, Hua-Dong'
'Song, Shu-Yan'
'Zhang, Hong-Jie'

_publ_section_title
;
 Constructing channel structures based on the assembly of
 p-sulfonatocalix[4]arene nanocapsules and [M(bpdo)3]2+ (M=Cu, Zn).
;
_journal_issue 40
_journal_name_full 'Chemical communications (Cambridge, England)'
_journal_page_first 4918
_journal_page_last 4920
_journal_paper_doi 10.1039/b807584k
_journal_year 2008
_chemical_formula_sum 'C136 H150 N16 Na O71 S8 Zn3'
_chemical_formula_weight 3620.30
_chemical_name_systematic
;
?
;
_space_group_IT_number 12
_symmetry_cell_setting monoclinic
_symmetry_space_group_name_Hall '-C 2y'
_symmetry_space_group_name_H-M 'C 1 2/m 1'
_atom_sites_solution_hydrogens geom
_atom_sites_solution_primary direct
_atom_sites_solution_secondary difmap
_audit_creation_method SHELXL-97
_cell_angle_alpha 90.00
_cell_angle_beta 98.5150(10)
_cell_angle_gamma 90.00
_cell_formula_units_Z 4
_cell_length_a 36.9777(18)
_cell_length_b 36.6324(18)
_cell_length_c 15.4075(8)
_cell_measurement_temperature 193(2)
_cell_volume 20640.7(18)
_computing_cell_refinement 'Bruker SAINT'
_computing_data_collection 'Bruker SMART'
_computing_data_reduction 'Bruker SAINT'
_computing_molecular_graphics 'SHELXTL-PLUS (Sheldrick, 1990)'
_computing_publication_material SHELXL-97
_computing_structure_refinement 'SHELXL-97 (Sheldrick, 1997)'
_computing_structure_solution 'SHELXS-97(Sheldrick, 1997)'
_diffrn_ambient_temperature 193(2)
_diffrn_measured_fraction_theta_full 0.959
_diffrn_measured_fraction_theta_max 0.959
_diffrn_radiation_monochromator graphite
_diffrn_radiation_source 'fine-focus sealed tube'
_diffrn_radiation_type MoK\a
_diffrn_radiation_wavelength 0.71073
_diffrn_reflns_av_R_equivalents 0.0488
_diffrn_reflns_av_sigmaI/netI 0.0624
_diffrn_reflns_limit_h_max 42
_diffrn_reflns_limit_h_min -43
_diffrn_reflns_limit_k_max 43
_diffrn_reflns_limit_k_min -42
_diffrn_reflns_limit_l_max 15
_diffrn_reflns_limit_l_min -18
_diffrn_reflns_number 51075
_diffrn_reflns_theta_full 25.00
_diffrn_reflns_theta_max 25.00
_diffrn_reflns_theta_min 1.57
_diffrn_standards_decay_% 0
_diffrn_standards_interval_count 0
_diffrn_standards_interval_time .
_diffrn_standards_number 0
_exptl_absorpt_coefficient_mu 0.508
_exptl_absorpt_correction_T_max 0.9231
_exptl_absorpt_correction_T_min 0.8750
_exptl_absorpt_correction_type multi-scan
_exptl_absorpt_process_details SADABS
_exptl_crystal_colour colorless
_exptl_crystal_density_diffrn 1.165
_exptl_crystal_density_meas ?
_exptl_crystal_density_method .
_exptl_crystal_description plate
_exptl_crystal_F_000 7500
_exptl_crystal_size_max 0.27
_exptl_crystal_size_mid 0.20
_exptl_crystal_size_min 0.16
_refine_diff_density_max 1.586
_refine_diff_density_min -0.634
_refine_diff_density_rms 0.134
_refine_ls_extinction_method none
_refine_ls_goodness_of_fit_ref 1.087
_refine_ls_hydrogen_treatment mixed
_refine_ls_matrix_type full
_refine_ls_number_parameters 893
_refine_ls_number_reflns 17744
_refine_ls_number_restraints 21
_refine_ls_restrained_S_all 1.886
_refine_ls_R_factor_all 0.1719
_refine_ls_R_factor_gt 0.1156
_refine_ls_shift/su_max 0.000
_refine_ls_shift/su_mean 0.000
_refine_ls_structure_factor_coef Fsqd
_refine_ls_weighting_details 'calc w=1/[\s^2^(Fo^2^)+(0.2000P)^2^+0.0000P] where P=(Fo^2^+2Fc^2^)/3'
_refine_ls_weighting_scheme calc
_refine_ls_wR_factor_gt 0.2885
_refine_ls_wR_factor_ref 0.3232
_reflns_number_gt 10085
_reflns_number_total 17744
_reflns_threshold_expression >2sigma(I)
_cod_data_source_file b807584k.txt
_cod_data_source_block Zn
_cod_depositor_comments
;
The following automatic conversions were performed:
'_symmetry_cell_setting' value 'Monoclinic' changed to 'monoclinic'
according to '/home/saulius/struct/CIF-dictionaries/cif_core.dic'
dictionary named 'cif_core.dic' version 2.4.1 from 2010-06-29.

Automatic conversion script
Id: cif_fix_enum 1527 2010-12-29 10:47:43Z saulius 
;
_cod_original_sg_symbol_H-M C2/m
_cod_database_code 7103423

loop_
_symmetry_equiv_pos_as_xyz
'x, y, z'
'-x, y, -z'
'x+1/2, y+1/2, z'
'-x+1/2, y+1/2, -z'
'-x, -y, -z'
'x, -y, z'
'-x+1/2, -y+1/2, -z'
'x+1/2, -y+1/2, z'

loop_
_atom_site_label
_atom_site_type_symbol
_atom_site_fract_x
_atom_site_fract_y
_atom_site_fract_z
_atom_site_U_iso_or_equiv
_atom_site_adp_type
_atom_site_occupancy
_atom_site_symmetry_multiplicity
_atom_site_calc_flag
_atom_site_refinement_flags
_atom_site_disorder_assembly
_atom_site_disorder_group
Zn1 Zn 0.55943(3) 0.23528(3) 0.24579(7) 0.0493(4) Uani 1 1 d . . .
Zn2 Zn 0.82534(6) 0.0000 0.35337(14) 0.0720(6) Uani 1 2 d S . .
Na Na 0.72585(15) 0.0000 0.1969(5) 0.0669(18) Uani 1 2 d S . .
S1 S 0.73363(11) 0.15218(13) 0.6221(4) 0.1068(15) Uani 1 1 d . . .
S2 S 0.68678(9) 0.09593(9) 0.1604(3) 0.0877(11) Uani 1 1 d . . .
S3 S 0.86305(19) 0.10783(18) -0.0127(5) 0.150(2) Uani 1 1 d . . .
S4 S 0.91040(10) 0.11502(10) 0.4730(3) 0.0944(12) Uani 1 1 d . . .
C1 C 0.76834(15) 0.22553(17) 0.4124(4) 0.047(2) Uani 1 1 d G . .
C2 C 0.73274(14) 0.21227(19) 0.4046(4) 0.056(3) Uani 1 1 d G . .
C3 C 0.72321(13) 0.19016(19) 0.4702(5) 0.061(3) Uani 1 1 d G . .
H3 H 0.6991 0.1806 0.4640 0.073 Uiso 1 1 calc R . .
C4 C 0.74629(17) 0.18186(19) 0.5411(4) 0.068(3) Uani 1 1 d G . .
C5 C 0.78198(15) 0.1952(2) 0.5526(4) 0.060(3) Uani 1 1 d G . .
H5 H 0.7982 0.1894 0.6045 0.072 Uiso 1 1 calc R . .
C6 C 0.79421(12) 0.21717(18) 0.4876(4) 0.053(2) Uani 1 1 d G A .
C7 C 0.70534(18) 0.13976(14) 0.1687(5) 0.068(3) Uani 1 1 d G . .
C8 C 0.72525(18) 0.15255(18) 0.1085(4) 0.066(3) Uani 1 1 d G . .
H8 H 0.7302 0.1370 0.0622 0.079 Uiso 1 1 calc R . .
C9 C 0.73869(17) 0.1882(2) 0.1131(4) 0.060(3) Uani 1 1 d G . .
C10 C 0.73193(18) 0.21096(14) 0.1809(5) 0.061(3) Uani 1 1 d G . .
C11 C 0.71154(17) 0.19677(17) 0.2461(4) 0.057(3) Uani 1 1 d G . .
C12 C 0.69842(17) 0.16290(18) 0.2411(4) 0.061(3) Uani 1 1 d G . .
H12 H 0.6847 0.1540 0.2842 0.073 Uiso 1 1 calc R . .
C13 C 0.8477(2) 0.1448(2) 0.0422(6) 0.093(4) Uani 1 1 d G . .
C14 C 0.87263(16) 0.1631(2) 0.1081(6) 0.085(4) Uani 1 1 d G . .
H14 H 0.8967 0.1537 0.1224 0.103 Uiso 1 1 calc R . .
C15 C 0.86330(17) 0.1936(2) 0.1512(5) 0.069(3) Uani 1 1 d G A .
C16 C 0.82535(19) 0.20649(18) 0.1284(4) 0.061(3) Uani 1 1 d G . .
C17 C 0.80130(15) 0.18776(19) 0.0675(5) 0.057(3) Uani 1 1 d G . .
C18 C 0.8121(2) 0.1582(2) 0.0200(5) 0.067(3) Uani 1 1 d G . .
H18 H 0.7956 0.1475 -0.0261 0.080 Uiso 1 1 calc R . .
C19 C 0.89031(19) 0.15646(17) 0.4274(5) 0.073(3) Uani 1 1 d G A .
C20 C 0.87055(19) 0.1766(2) 0.4769(4) 0.062(3) Uani 1 1 d G . .
H20 H 0.8667 0.1686 0.5335 0.075 Uiso 1 1 calc R A .
C21 C 0.85631(17) 0.20902(19) 0.4430(4) 0.057(3) Uani 1 1 d G A .
C22 C 0.86187(18) 0.22144(19) 0.3635(5) 0.063(3) Uani 1 1 d G . .
C23 C 0.8827(2) 0.2005(3) 0.3124(4) 0.075(4) Uani 1 1 d G A .
C24 C 0.89669(18) 0.1703(2) 0.3451(5) 0.077(4) Uani 1 1 d G . .
H24 H 0.9120 0.1568 0.3125 0.093 Uiso 1 1 calc R A .
C25 C 0.7054(3) 0.2208(3) 0.3236(8) 0.060(3) Uani 1 1 d . . .
H25A H 0.7077 0.2468 0.3076 0.072 Uiso 1 1 calc R . .
H25B H 0.6803 0.2170 0.3369 0.072 Uiso 1 1 calc R . .
C26 C 0.7614(3) 0.2015(4) 0.0457(8) 0.071(3) Uani 1 1 d . . .
H26A H 0.7612 0.2285 0.0445 0.085 Uiso 1 1 calc R . .
H26B H 0.7506 0.1926 -0.0131 0.085 Uiso 1 1 calc R . .
C27 C 0.8878(3) 0.2125(5) 0.2197(8) 0.084(4) Uani 1 1 d . . .
H27A H 0.8835 0.2391 0.2139 0.101 Uiso 1 1 calc R A .
H27B H 0.9135 0.2078 0.2112 0.101 Uiso 1 1 calc R . .
C28 C 0.8324(3) 0.2316(3) 0.4987(7) 0.059(3) Uani 1 1 d . . .
H28A H 0.8432 0.2304 0.5614 0.071 Uiso 1 1 calc R A .
H28B H 0.8320 0.2575 0.4802 0.071 Uiso 1 1 calc R . .
C29 C 0.55359(18) 0.27968(16) 0.4750(5) 0.069(3) Uani 1 1 d G . .
H29 H 0.5529 0.3028 0.4468 0.083 Uiso 1 1 calc R . .
C30 C 0.54019(19) 0.2760(2) 0.5499(5) 0.073(3) Uani 1 1 d G . .
H30 H 0.5292 0.2964 0.5736 0.088 Uiso 1 1 calc R . .
C31 C 0.5420(2) 0.2432(3) 0.5937(4) 0.093(5) Uani 1 1 d G . .
H31 H 0.5323 0.2409 0.6472 0.111 Uiso 1 1 calc R . .
C32 C 0.5578(2) 0.2138(2) 0.5597(4) 0.074(3) Uani 1 1 d G . .
H32 H 0.5596 0.1912 0.5902 0.089 Uiso 1 1 calc R . .
C33 C 0.57171(18) 0.21720(16) 0.4775(4) 0.058(3) Uani 1 1 d G . .
N1 N 0.56868(15) 0.24981(18) 0.4377(3) 0.053(2) Uani 1 1 d G . .
C34 C 0.58878(16) 0.18722(17) 0.4410(4) 0.055(3) Uani 1 1 d G . .
C35 C 0.62019(17) 0.1679(2) 0.4887(4) 0.065(3) Uani 1 1 d G . .
H35 H 0.6308 0.1763 0.5451 0.078 Uiso 1 1 calc R . .
C36 C 0.63426(15) 0.13851(19) 0.4539(5) 0.067(3) Uani 1 1 d G . .
H36 H 0.6542 0.1259 0.4867 0.081 Uiso 1 1 calc R . .
C37 C 0.62034(18) 0.12657(16) 0.3726(5) 0.069(3) Uani 1 1 d G . .
H37 H 0.6303 0.1055 0.3489 0.083 Uiso 1 1 calc R . .
C38 C 0.59036(18) 0.14594(18) 0.3220(4) 0.061(3) Uani 1 1 d G . .
H38 H 0.5814 0.1392 0.2632 0.074 Uiso 1 1 calc R . .
N2 N 0.57595(14) 0.17337(17) 0.3607(4) 0.057(2) Uani 1 1 d G . .
C39 C 0.62443(17) 0.19022(15) 0.1142(4) 0.057(3) Uani 1 1 d G . .
H39 H 0.6157 0.1684 0.1374 0.069 Uiso 1 1 calc R . .
C40 C 0.6389(2) 0.18901(19) 0.0327(4) 0.069(3) Uani 1 1 d G . .
H40 H 0.6403 0.1671 0.0003 0.083 Uiso 1 1 calc R . .
C41 C 0.6517(2) 0.2246(2) 0.0031(4) 0.076(4) Uani 1 1 d G . .
H41 H 0.6617 0.2262 -0.0501 0.092 Uiso 1 1 calc R . .
C42 C 0.6490(2) 0.25490(18) 0.0518(4) 0.068(3) Uani 1 1 d G . .
H42 H 0.6575 0.2777 0.0330 0.082 Uiso 1 1 calc R . .
C43 C 0.63414(17) 0.25291(15) 0.1287(4) 0.057(3) Uani 1 1 d G . .
N3 N 0.62312(15) 0.22136(18) 0.1573(3) 0.053(2) Uani 1 1 d G . .
C44 C 0.63267(16) 0.28718(16) 0.1819(4) 0.053(2) Uani 1 1 d G . .
C45 C 0.66398(13) 0.3086(2) 0.2024(5) 0.063(3) Uani 1 1 d G . .
H45 H 0.6867 0.3018 0.1855 0.076 Uiso 1 1 calc R . .
C46 C 0.65996(17) 0.34034(19) 0.2491(5) 0.082(4) Uani 1 1 d G . .
H46 H 0.6805 0.3561 0.2624 0.098 Uiso 1 1 calc R . .
C47 C 0.6289(2) 0.34975(17) 0.2760(5) 0.077(3) Uani 1 1 d G . .
H47 H 0.6283 0.3700 0.3142 0.092 Uiso 1 1 calc R . .
C48 C 0.59722(16) 0.32989(19) 0.2482(5) 0.074(3) Uani 1 1 d G . .
H48 H 0.5740 0.3378 0.2606 0.089 Uiso 1 1 calc R . .
N4 N 0.60102(13) 0.29856(16) 0.2023(4) 0.054(2) Uani 1 1 d G . .
C49 C 0.51082(15) 0.15867(18) 0.1196(5) 0.071(3) Uani 1 1 d G . .
H49 H 0.5346 0.1481 0.1277 0.085 Uiso 1 1 calc R . .
C50 C 0.4782(2) 0.13376(16) 0.1080(7) 0.092(4) Uani 1 1 d G . .
H50 H 0.4795 0.1081 0.1008 0.110 Uiso 1 1 calc R . .
C51 C 0.44511(16) 0.1533(2) 0.1091(7) 0.097(5) Uani 1 1 d G . .
H51 H 0.4229 0.1402 0.1073 0.117 Uiso 1 1 calc R . .
C52 C 0.44448(13) 0.1908(2) 0.1126(6) 0.081(4) Uani 1 1 d G . .
H52 H 0.4219 0.2029 0.1146 0.097 Uiso 1 1 calc R . .
C53 C 0.47479(16) 0.21058(16) 0.1133(5) 0.059(3) Uani 1 1 d G . .
N5 N 0.50806(13) 0.19321(18) 0.1191(4) 0.053(2) Uani 1 1 d G . .
C54 C 0.47453(16) 0.25091(15) 0.1102(4) 0.055(3) Uani 1 1 d G . .
C55 C 0.45680(17) 0.2694(2) 0.0367(3) 0.055(3) Uani 1 1 d G . .
H55 H 0.4453 0.2563 -0.0130 0.066 Uiso 1 1 calc R . .
C56 C 0.45623(18) 0.3061(2) 0.0373(4) 0.069(3) Uani 1 1 d G . .
H56 H 0.4436 0.3187 -0.0120 0.082 Uiso 1 1 calc R . .
C57 C 0.4735(2) 0.32599(15) 0.1080(5) 0.069(3) Uani 1 1 d G . .
H57 H 0.4740 0.3519 0.1087 0.083 Uiso 1 1 calc R . .
C58 C 0.49083(16) 0.30428(18) 0.1800(4) 0.064(3) Uani 1 1 d G . .
H58 H 0.5032 0.3165 0.2302 0.077 Uiso 1 1 calc R . .
N6 N 0.49044(14) 0.27105(18) 0.1800(3) 0.0475(19) Uani 1 1 d G . .
C59 C 0.8080(3) 0.1233(2) 0.2429(6) 0.093(5) Uani 1 1 d G . .
H59 H 0.8180 0.1358 0.1978 0.111 Uiso 1 1 calc R . .
C60 C 0.7972(3) 0.14170(14) 0.3087(8) 0.082(4) Uani 1 1 d G . .
H60 H 0.7995 0.1675 0.3110 0.098 Uiso 1 1 calc R . .
C61 C 0.7782(2) 0.0890(2) 0.3634(5) 0.087(4) Uani 1 1 d G . .
C62 C 0.8048(2) 0.0872(2) 0.2413(5) 0.083(4) Uani 1 1 d G . .
C63 C 0.7829(3) 0.1241(2) 0.3721(6) 0.090(4) Uani 1 1 d G . .
H63 H 0.7764 0.1367 0.4214 0.108 Uiso 1 1 calc R . .
N7 N 0.7904(2) 0.07007(14) 0.3002(6) 0.071(3) Uani 1 1 d G . .
N8 N 0.8286(4) 0.0305(4) 0.1801(8) 0.064(5) Uiso 0.505(12) 1 d PGD . 1
C64 C 0.8038(4) 0.0595(4) 0.1644(11) 0.074(7) Uiso 0.505(12) 1 d PGD . 1
C65 C 0.7861(5) 0.0627(5) 0.0828(13) 0.085(8) Uiso 0.505(12) 1 d PGD . 1
C66 C 0.7901(6) 0.0438(7) 0.0205(10) 0.148(15) Uiso 0.505(12) 1 d PGD . 1
C67 C 0.8177(7) 0.0000(7) 0.0335(12) 0.157(12) Uiso 1.01(2) 2 d SPGD . 1
C68 C 0.8354(5) 0.0000(5) 0.1152(12) 0.109(7) Uiso 1.01(2) 2 d SPGD . 1
O24 O 0.8484(5) 0.0269(5) 0.2574(11) 0.075(5) Uiso 0.505(12) 1 d P . 1
N8' N 0.7751(5) 0.0327(5) 0.4576(13) 0.082(6) Uiso 0.495(12) 1 d PGD . 2
C64' C 0.7528(6) 0.0597(5) 0.4002(14) 0.085(8) Uiso 0.495(12) 1 d PGD . 2
C65' C 0.7154(6) 0.0669(8) 0.396(2) 0.158(17) Uiso 0.495(12) 1 d PGD . 2
C66' C 0.6980(6) 0.0528(11) 0.472(3) 0.164(18) Uiso 0.495(12) 1 d PGD . 2
C67' C 0.7143(8) 0.0000(10) 0.500(3) 0.50(8) Uiso 0.99(2) 2 d SPGD . 2
C68' C 0.7551(8) 0.0000(7) 0.507(2) 0.188(16) Uiso 0.99(2) 2 d SPGD . 2
O24' O 0.8088(5) 0.0277(5) 0.4585(12) 0.082(5) Uiso 0.495(12) 1 d P . 2
O1 O 0.77886(18) 0.24665(19) 0.3501(5) 0.0581(18) Uani 1 1 d . . .
O2 O 0.7431(3) 0.2465(2) 0.1849(6) 0.090(3) Uani 1 1 d . . .
O3 O 0.8158(2) 0.2362(2) 0.1687(5) 0.069(2) Uani 1 1 d . . .
O4 O 0.8484(2) 0.2545(4) 0.3315(7) 0.109(4) Uani 1 1 d . A .
O5 O 0.6959(3) 0.1532(4) 0.6187(7) 0.125(5) Uani 1 1 d . . .
O6 O 0.7532(4) 0.1617(8) 0.7014(12) 0.283(17) Uani 1 1 d . . .
O8 O 0.6566(6) 0.0948(5) 0.1983(13) 0.108(7) Uiso 0.66(3) 1 d P . 1
O9 O 0.7155(8) 0.0726(8) 0.209(3) 0.182(11) Uiso 0.66(3) 1 d P . 1
O10 O 0.6766(8) 0.0892(7) 0.0585(19) 0.159(10) Uiso 0.66(3) 1 d P . 1
O8' O 0.6749(10) 0.0862(9) 0.247(2) 0.101(12) Uiso 0.34(3) 1 d P . 2
O9' O 0.7157(5) 0.0718(5) 0.1524(16) 0.053(8) Uiso 0.34(3) 1 d P . 2
O10' O 0.6573(12) 0.0984(10) 0.094(3) 0.116(14) Uiso 0.34(3) 1 d P . 2
O7 O 0.7445(6) 0.1190(6) 0.5975(15) 0.200(7) Uiso 1 1 d . . .
O11 O 0.8377(4) 0.1001(4) -0.0888(10) 0.127(4) Uiso 1 1 d . . .
O12 O 0.8750(6) 0.0844(6) 0.0453(14) 0.183(7) Uiso 1 1 d . . .
O13 O 0.8977(5) 0.1275(5) -0.0554(12) 0.178(6) Uiso 1 1 d . . .
O14 O 0.9261(5) 0.1229(5) 0.5708(11) 0.092(6) Uiso 0.59(2) 1 d P A 1
O15 O 0.8810(6) 0.0898(6) 0.4904(15) 0.121(8) Uiso 0.59(2) 1 d P A 1
O16 O 0.9355(6) 0.1011(6) 0.4246(15) 0.118(8) Uiso 0.59(2) 1 d P A 1
O14' O 0.9002(8) 0.1082(7) 0.5472(19) 0.098(9) Uiso 0.41(2) 1 d P A 2
O15' O 0.9008(8) 0.0892(8) 0.3977(19) 0.114(11) Uiso 0.41(2) 1 d P A 2
O16' O 0.9512(8) 0.1234(8) 0.4643(19) 0.108(10) Uiso 0.41(2) 1 d P A 2
O17 O 0.58406(18) 0.2551(2) 0.3660(5) 0.0563(17) Uani 1 1 d . . .
O18 O 0.54646(17) 0.1898(2) 0.3145(4) 0.0552(17) Uani 1 1 d . . .
O19 O 0.61258(16) 0.2191(2) 0.2367(4) 0.0545(17) Uani 1 1 d . . .
O20 O 0.57051(16) 0.27975(19) 0.1732(4) 0.0542(17) Uani 1 1 d . . .
O21 O 0.53837(16) 0.2126(2) 0.1225(4) 0.0533(17) Uani 1 1 d . . .
O22 O 0.50639(18) 0.2521(2) 0.2512(4) 0.0580(18) Uani 1 1 d . . .
O23 O 0.7837(3) 0.0342(2) 0.2941(10) 0.144(6) Uani 1 1 d . . .
O25 O 0.4907(3) 0.1424(3) 0.3391(9) 0.126(4) Uani 1 1 d . . .
O26 O 0.5832(3) 0.1032(3) 0.1250(9) 0.125(4) Uani 1 1 d . . .
O27 O 0.9961(5) 0.1439(5) 0.6309(12) 0.135(5) Uiso 0.80 1 d P . .
O28 O 0.8562(6) 0.0399(5) 0.6164(14) 0.089(8) Uiso 0.46(3) 1 d P B 1
O28' O 0.8211(8) 0.0932(8) 0.5977(19) 0.145(11) Uiso 0.54(3) 1 d P B 2
O29 O 0.8736(6) 0.3095(6) 0.2369(15) 0.147(7) Uiso 0.70 1 d P . .
O30 O 0.4170(5) 0.1294(5) 0.3062(13) 0.147(6) Uiso 0.80 1 d P . .
O31 O 0.6118(10) 0.0000 0.040(2) 0.143(11) Uiso 0.60 2 d SP . .
O32 O 0.7969(7) 0.3148(7) 0.1637(17) 0.079(9) Uiso 0.35(2) 1 d P C 1
O32' O 0.8121(14) 0.3440(14) 0.124(3) 0.065(19) Uiso 0.15(2) 1 d P C 2
O33 O 0.5755(8) -0.0601(8) -0.029(2) 0.081(11) Uiso 0.30(2) 1 d P D 1
O33' O 0.5960(13) -0.0695(12) -0.177(3) 0.083(17) Uiso 0.20(2) 1 d P D 2
O35 O 0.4208(7) 0.0736(7) 0.4593(18) 0.131(8) Uiso 0.50 1 d P . .
O36 O 0.7678(9) 0.0875(9) -0.194(2) 0.124(9) Uiso 0.40 1 d P . .
O37 O 0.5341(8) 0.1281(9) 0.499(2) 0.120(9) Uiso 0.40 1 d P . .
O40 O 0.9259(8) 0.0673(8) 0.692(2) 0.116(9) Uiso 0.40 1 d P . .
O41 O 1.0325(7) 0.0555(7) 0.7896(17) 0.066(12) Uiso 0.30(3) 1 d P E 1
O41' O 1.0223(12) 0.0931(12) 0.778(3) 0.261(19) Uiso 0.70(3) 1 d P E 2
O42 O 0.5154(14) -0.0336(13) -0.132(3) 0.119(14) Uiso 0.25 1 d P . .
O43 O 0.9154(13) 0.0848(13) 0.216(3) 0.135(14) Uiso 0.30 1 d P . .
O46 O 0.3577(12) 0.0962(11) 0.354(3) 0.077(11) Uiso 0.20 1 d P . .
O47 O 0.9091(15) 0.0000 0.563(4) 0.145(16) Uiso 0.40 2 d SP . .
O48 O 0.6512(12) -0.0150(10) 0.207(3) 0.110(14) Uiso 0.25 1 d P . .
O49 O 0.4727(15) 0.0276(15) 0.407(4) 0.158(17) Uiso 0.30 1 d P . .
O50 O 0.805(2) 0.419(3) 0.111(6) 0.17(3) Uiso 0.20 1 d P . .
O51 O 0.5490(12) 0.0635(12) 0.241(3) 0.132(18) Uiso 0.31(3) 1 d P F 1
O51' O 0.5044(18) 0.0715(18) 0.291(4) 0.12(3) Uiso 0.19(3) 1 d P F 2

loop_
_atom_site_aniso_label
_atom_site_aniso_U_11
_atom_site_aniso_U_22
_atom_site_aniso_U_33
_atom_site_aniso_U_23
_atom_site_aniso_U_13
_atom_site_aniso_U_12
Zn1 0.0305(6) 0.0684(8) 0.0469(7) 0.0059(5) -0.0013(4) -0.0073(5)
Zn2 0.0865(14) 0.0532(11) 0.0732(13) 0.000 0.0011(11) 0.000
Na 0.049(3) 0.019(2) 0.121(5) 0.000 -0.029(3) 0.000
S1 0.072(2) 0.115(3) 0.138(4) 0.057(3) 0.031(3) 0.000(2)
S2 0.0594(19) 0.0631(19) 0.138(3) -0.0156(19) 0.006(2) -0.0061(15)
S3 0.149(5) 0.133(4) 0.165(5) -0.033(4) 0.010(4) 0.058(4)
S4 0.070(2) 0.078(2) 0.129(3) -0.018(2) -0.005(2) -0.0013(17)
C1 0.035(5) 0.046(5) 0.058(6) -0.005(4) -0.001(4) 0.004(4)
C2 0.033(5) 0.067(7) 0.067(7) 0.000(5) 0.001(5) 0.006(5)
C3 0.035(5) 0.056(6) 0.091(8) 0.007(6) 0.008(5) -0.006(4)
C4 0.041(6) 0.091(9) 0.076(8) 0.010(6) 0.018(6) 0.003(6)
C5 0.047(6) 0.071(7) 0.060(7) 0.006(5) 0.000(5) 0.004(5)
C6 0.036(5) 0.057(6) 0.061(6) -0.002(5) -0.004(4) -0.001(4)
C7 0.032(5) 0.067(7) 0.100(9) -0.002(7) -0.004(6) 0.006(5)
C8 0.039(6) 0.081(8) 0.073(7) 0.000(6) -0.010(5) 0.013(5)
C9 0.037(5) 0.063(7) 0.072(7) 0.005(6) -0.022(5) 0.005(5)
C10 0.039(5) 0.063(7) 0.073(7) -0.003(6) -0.016(5) 0.003(5)
C11 0.027(5) 0.061(6) 0.078(7) 0.001(5) -0.013(5) 0.007(4)
C12 0.035(5) 0.059(6) 0.085(8) 0.003(6) -0.004(5) -0.002(5)
C13 0.094(11) 0.099(10) 0.092(10) 0.002(8) 0.026(9) 0.014(8)
C14 0.059(7) 0.126(12) 0.077(9) 0.023(8) 0.026(7) 0.015(8)
C15 0.051(6) 0.103(9) 0.057(7) 0.010(6) 0.020(6) -0.006(6)
C16 0.061(7) 0.072(7) 0.053(6) 0.015(6) 0.015(5) -0.007(6)
C17 0.055(6) 0.055(6) 0.059(6) 0.013(5) 0.005(5) -0.003(5)
C18 0.065(7) 0.064(7) 0.074(8) 0.007(6) 0.018(6) -0.009(6)
C19 0.039(6) 0.101(9) 0.074(8) -0.014(7) -0.009(5) -0.021(6)
C20 0.033(5) 0.090(8) 0.060(7) -0.002(6) -0.004(5) -0.009(5)
C21 0.029(5) 0.077(7) 0.062(7) -0.004(6) -0.004(4) -0.010(5)
C22 0.028(5) 0.097(9) 0.062(7) 0.012(6) 0.002(5) -0.005(5)
C23 0.030(5) 0.125(11) 0.067(8) 0.007(7) -0.003(5) -0.016(6)
C24 0.034(6) 0.117(11) 0.079(9) -0.013(8) 0.004(6) -0.016(6)
C25 0.030(5) 0.060(6) 0.086(8) 0.002(6) -0.005(5) 0.004(4)
C26 0.061(7) 0.091(9) 0.055(7) 0.013(6) -0.006(5) 0.014(6)
C27 0.042(6) 0.142(12) 0.070(8) 0.006(8) 0.010(6) -0.017(7)
C28 0.040(5) 0.080(7) 0.056(6) 0.008(5) 0.002(5) 0.005(5)
C29 0.032(5) 0.093(8) 0.075(8) -0.018(7) -0.017(5) 0.003(5)
C30 0.035(6) 0.113(11) 0.070(8) -0.029(7) 0.000(5) 0.002(6)
C31 0.034(6) 0.181(16) 0.064(8) -0.030(10) 0.010(5) -0.013(8)
C32 0.050(6) 0.114(10) 0.060(7) 0.011(7) 0.012(5) 0.001(7)
C33 0.030(5) 0.085(8) 0.056(6) 0.014(6) 0.000(4) 0.002(5)
N1 0.026(4) 0.082(6) 0.046(5) -0.008(4) -0.006(3) 0.000(4)
C34 0.038(5) 0.077(7) 0.050(6) 0.003(5) 0.002(4) 0.001(5)
C35 0.039(5) 0.084(8) 0.070(7) 0.019(6) 0.004(5) -0.003(5)
C36 0.039(6) 0.070(7) 0.093(9) 0.007(6) 0.009(6) 0.000(5)
C37 0.052(6) 0.068(7) 0.092(9) 0.011(6) 0.024(6) -0.005(5)
C38 0.056(6) 0.065(7) 0.067(7) -0.001(6) 0.021(5) -0.001(5)
N2 0.038(4) 0.075(6) 0.058(5) 0.007(4) 0.008(4) -0.011(4)
C39 0.037(5) 0.076(7) 0.056(6) 0.008(6) 0.000(5) 0.003(5)
C40 0.040(6) 0.087(8) 0.078(8) 0.003(6) -0.003(5) 0.012(5)
C41 0.049(6) 0.121(11) 0.059(7) 0.014(7) 0.006(5) 0.005(7)
C42 0.052(6) 0.091(9) 0.060(7) 0.010(6) 0.005(5) -0.011(6)
C43 0.029(5) 0.086(8) 0.051(6) 0.029(6) -0.006(4) 0.001(5)
N3 0.027(4) 0.079(6) 0.050(5) 0.017(5) 0.001(3) 0.000(4)
C44 0.040(5) 0.060(6) 0.056(6) 0.010(5) -0.001(4) -0.006(5)
C45 0.039(5) 0.078(8) 0.068(7) 0.018(6) -0.007(5) -0.006(5)
C46 0.070(9) 0.074(9) 0.093(10) 0.015(7) -0.018(7) -0.017(7)
C47 0.059(7) 0.079(8) 0.084(9) 0.008(7) -0.016(6) -0.006(6)
C48 0.060(7) 0.072(8) 0.085(9) 0.002(7) -0.011(6) 0.000(6)
N4 0.047(5) 0.058(5) 0.052(5) 0.014(4) -0.014(4) -0.007(4)
C49 0.057(7) 0.082(9) 0.068(7) -0.001(6) -0.009(6) -0.003(6)
C50 0.064(8) 0.100(10) 0.103(10) -0.001(8) -0.014(7) -0.032(7)
C51 0.059(8) 0.097(11) 0.132(13) 0.009(9) 0.001(8) -0.026(8)
C52 0.048(7) 0.093(10) 0.099(10) 0.012(8) 0.004(6) -0.013(6)
C53 0.030(5) 0.088(8) 0.057(6) -0.005(5) -0.003(4) -0.008(5)
N5 0.043(5) 0.061(5) 0.053(5) 0.001(4) 0.000(4) -0.011(4)
C54 0.026(5) 0.088(8) 0.050(6) -0.008(5) 0.002(4) -0.006(5)
C55 0.037(5) 0.072(7) 0.053(6) -0.004(5) -0.001(4) 0.006(5)
C56 0.047(6) 0.105(10) 0.053(7) 0.001(6) 0.007(5) 0.014(6)
C57 0.042(6) 0.089(8) 0.075(8) 0.006(7) 0.004(5) 0.003(6)
C58 0.031(5) 0.096(9) 0.061(7) -0.009(6) -0.003(5) -0.003(5)
N6 0.032(4) 0.066(5) 0.043(5) 0.000(4) 0.003(3) -0.002(4)
C59 0.074(9) 0.083(10) 0.123(13) 0.054(9) 0.024(8) 0.012(7)
C60 0.062(8) 0.044(6) 0.130(12) 0.001(7) -0.017(8) -0.001(5)
C61 0.078(9) 0.066(8) 0.126(12) 0.012(8) 0.044(9) 0.018(7)
C62 0.110(11) 0.065(8) 0.075(9) 0.024(7) 0.014(8) 0.031(7)
C63 0.086(10) 0.080(10) 0.103(11) -0.014(8) 0.010(8) 0.021(8)
N7 0.071(6) 0.036(5) 0.100(8) 0.001(5) -0.006(6) 0.002(4)
O1 0.042(4) 0.062(4) 0.069(5) 0.013(4) 0.004(3) -0.003(3)
O2 0.104(7) 0.076(6) 0.095(7) -0.014(5) 0.028(6) -0.029(5)
O3 0.074(5) 0.066(5) 0.065(5) 0.003(4) 0.005(4) 0.007(4)
O4 0.053(5) 0.181(11) 0.096(7) 0.060(7) 0.025(5) 0.038(6)
O5 0.065(6) 0.224(13) 0.084(7) 0.046(8) 0.010(5) -0.053(7)
O6 0.084(8) 0.54(4) 0.198(16) 0.27(2) -0.061(10) -0.109(15)
O17 0.039(4) 0.075(5) 0.052(4) 0.004(3) -0.003(3) -0.012(3)
O18 0.034(3) 0.073(4) 0.056(4) 0.013(3) -0.001(3) -0.010(3)
O19 0.036(3) 0.077(5) 0.050(4) 0.019(3) 0.004(3) -0.002(3)
O20 0.028(3) 0.066(4) 0.063(4) 0.013(3) -0.014(3) -0.007(3)
O21 0.026(3) 0.077(5) 0.055(4) -0.002(3) 0.000(3) -0.009(3)
O22 0.039(4) 0.091(5) 0.043(4) -0.001(4) 0.002(3) -0.005(3)
O23 0.139(10) 0.034(5) 0.231(14) 0.006(6) -0.066(9) 0.001(5)
O25 0.097(8) 0.126(9) 0.156(11) 0.010(8) 0.021(7) -0.037(7)
O26 0.105(8) 0.126(9) 0.141(10) -0.040(8) 0.005(7) 0.009(7)

loop_
_atom_type_symbol
_atom_type_description
_atom_type_scat_dispersion_real
_atom_type_scat_dispersion_imag
_atom_type_scat_source
C C 0.0033 0.0016 'International Tables Vol C Tables 4.2.6.8 and 6.1.1.4'
H H 0.0000 0.0000 'International Tables Vol C Tables 4.2.6.8 and 6.1.1.4'
N N 0.0061 0.0033 'International Tables Vol C Tables 4.2.6.8 and 6.1.1.4'
O O 0.0106 0.0060 'International Tables Vol C Tables 4.2.6.8 and 6.1.1.4'
S S 0.1246 0.1234 'International Tables Vol C Tables 4.2.6.8 and 6.1.1.4'
Zn Zn 0.2839 1.4301 'International Tables Vol C Tables 4.2.6.8 and 6.1.1.4'
Na Na 0.0362 0.0249 'International Tables Vol C Tables 4.2.6.8 and 6.1.1.4'

loop_
_geom_angle_atom_site_label_1
_geom_angle_atom_site_label_2
_geom_angle_atom_site_label_3
_geom_angle
_geom_angle_site_symmetry_1
_geom_angle_site_symmetry_3
_geom_angle_publ_flag
O20 Zn1 O18 177.5(3) . . ?
O20 Zn1 O22 93.0(3) . . ?
O18 Zn1 O22 85.8(3) . . ?
O20 Zn1 O17 96.4(3) . . ?
O18 Zn1 O17 85.9(3) . . ?
O22 Zn1 O17 98.8(3) . . ?
O20 Zn1 O19 85.5(3) . . ?
O18 Zn1 O19 95.7(3) . . ?
O22 Zn1 O19 178.2(3) . . ?
O17 Zn1 O19 82.3(3) . . ?
O20 Zn1 O21 84.2(3) . . ?
O18 Zn1 O21 93.5(3) . . ?
O22 Zn1 O21 85.9(3) . . ?
O17 Zn1 O21 175.2(3) . . ?
O19 Zn1 O21 93.1(3) . . ?
O24 Zn2 O24 57.0(9) 6 . ?
O24 Zn2 O24' 172.8(7) 6 . ?
O24 Zn2 O24' 121.7(7) . . ?
O24 Zn2 O24' 121.7(7) 6 6 ?
O24 Zn2 O24' 172.8(7) . 6 ?
O24' Zn2 O24' 58.5(10) . 6 ?
O24 Zn2 O23 109.2(7) 6 . ?
O24 Zn2 O23 75.9(6) . . ?
O24' Zn2 O23 76.4(7) . . ?
O24' Zn2 O23 110.5(7) 6 . ?
O24 Zn2 O23 75.9(6) 6 6 ?
O24 Zn2 O23 109.2(7) . 6 ?
O24' Zn2 O23 110.5(7) . 6 ?
O24' Zn2 O23 76.4(7) 6 6 ?
O23 Zn2 O23 73.7(5) . 6 ?
O9 Na O9 160.8(14) 6 . ?
O9 Na O23 121.5(8) 6 . ?
O9 Na O23 67.5(7) . . ?
O9 Na O23 67.5(8) 6 6 ?
O9 Na O23 121.5(8) . 6 ?
O23 Na O23 54.6(4) . 6 ?
O9 Na O9' 18.5(7) 6 6 ?
O9 Na O9' 162.2(9) . 6 ?
O23 Na O9' 130.3(5) . 6 ?
O23 Na O9' 76.3(5) 6 6 ?
O9 Na O9' 162.2(9) 6 . ?
O9 Na O9' 18.5(7) . . ?
O23 Na O9' 76.3(5) . . ?
O23 Na O9' 130.3(5) 6 . ?
O9' Na O9' 149.0(10) 6 . ?
O9 Na O48 69.9(10) 6 . ?
O9 Na O48 92.2(10) . . ?
O23 Na O48 138.4(10) . . ?
O23 Na O48 124.7(9) 6 . ?
O9' Na O48 74.3(9) 6 . ?
O9' Na O48 95.9(9) . . ?
O9 Na O48 92.2(10) 6 6 ?
O9 Na O48 69.9(10) . 6 ?
O23 Na O48 124.7(9) . 6 ?
O23 Na O48 138.4(10) 6 6 ?
O9' Na O48 95.9(9) 6 6 ?
O9' Na O48 74.3(9) . 6 ?
O48 Na O48 22.3(15) . 6 ?
O7 S1 O6 109.8(15) . . ?
O7 S1 O5 110.7(12) . . ?
O6 S1 O5 115.0(10) . . ?
O7 S1 C4 103.6(10) . . ?
O6 S1 C4 108.2(7) . . ?
O5 S1 C4 109.0(6) . . ?
O8 S2 O10' 72.8(19) . . ?
O8 S2 O9' 135.7(12) . . ?
O10' S2 O9' 120(2) . . ?
O8 S2 O9 110.2(16) . . ?
O10' S2 O9 147(2) . . ?
O9' S2 O9 35.2(13) . . ?
O8 S2 O8' 40.0(13) . . ?
O10' S2 O8' 112(2) . . ?
O9' S2 O8' 104.7(16) . . ?
O9 S2 O8' 72.3(19) . . ?
O8 S2 O10 109.8(14) . . ?
O10' S2 O10 39.7(16) . . ?
O9' S2 O10 83.5(14) . . ?
O9 S2 O10 117.5(17) . . ?
O8' S2 O10 141.8(16) . . ?
O8 S2 C7 110.0(8) . . ?
O10' S2 C7 104.7(15) . . ?
O9' S2 C7 106.7(9) . . ?
O9 S2 C7 104.5(12) . . ?
O8' S2 C7 108.4(13) . . ?
O10 S2 C7 104.5(10) . . ?
O12 S3 O11 124.4(12) . . ?
O12 S3 O13 110.9(12) . . ?
O11 S3 O13 102.2(10) . . ?
O12 S3 C13 106.8(11) . . ?
O11 S3 C13 109.6(7) . . ?
O13 S3 C13 100.4(8) . . ?
O14' S4 O16 136.5(15) . . ?
O14' S4 O15 52.9(14) . . ?
O16 S4 O15 116.2(13) . . ?
O14' S4 O15' 120.2(17) . . ?
O16 S4 O15' 56.3(14) . . ?
O15 S4 O15' 69.6(14) . . ?
O14' S4 O14 44.7(13) . . ?
O16 S4 O14 114.2(12) . . ?
O15 S4 O14 96.8(11) . . ?
O15' S4 O14 151.3(13) . . ?
O14' S4 O16' 122.0(17) . . ?
O16 S4 O16' 44.6(12) . . ?
O15 S4 O16' 151.8(13) . . ?
O15' S4 O16' 100.2(15) . . ?
O14 S4 O16' 79.7(13) . . ?
O14' S4 C19 110.8(12) . . ?
O16 S4 C19 112.2(10) . . ?
O15 S4 C19 109.0(9) . . ?
O15' S4 C19 101.2(12) . . ?
O14 S4 C19 107.2(7) . . ?
O16' S4 C19 98.6(11) . . ?
O1 C1 C2 120.8(5) . . ?
O1 C1 C6 118.6(5) . . ?
C2 C1 C6 120.6 . . ?
C3 C2 C1 118.8 . . ?
C3 C2 C25 120.8(6) . . ?
C1 C2 C25 120.4(6) . . ?
C4 C3 C2 122.5 . . ?
C4 C3 H3 118.7 . . ?
C2 C3 H3 118.7 . . ?
C3 C4 C5 120.6 . . ?
C3 C4 S1 121.3(4) . . ?
C5 C4 S1 118.1(4) . . ?
C4 C5 C6 120.5 . . ?
C4 C5 H5 119.8 . . ?
C6 C5 H5 119.8 . . ?
C5 C6 C1 117.0 . . ?
C5 C6 C28 121.2(6) . . ?
C1 C6 C28 121.8(6) . . ?
C8 C7 C12 120.0 . . ?
C8 C7 S2 121.2(5) . . ?
C12 C7 S2 118.8(5) . . ?
C7 C8 C9 121.0 . . ?
C7 C8 H8 119.5 . . ?
C9 C8 H8 119.5 . . ?
C10 C9 C8 119.9 . . ?
C10 C9 C26 120.2(7) . . ?
C8 C9 C26 119.9(7) . . ?
O2 C10 C9 121.3(6) . . ?
O2 C10 C11 120.0(6) . . ?
C9 C10 C11 118.7 . . ?
C12 C11 C10 121.4 . . ?
C12 C11 C25 119.2(6) . . ?
C10 C11 C25 119.4(6) . . ?
C11 C12 C7 119.0 . . ?
C11 C12 H12 120.5 . . ?
C7 C12 H12 120.5 . . ?
C18 C13 C14 119.5 . . ?
C18 C13 S3 121.3(6) . . ?
C14 C13 S3 119.2(6) . . ?
C15 C14 C13 122.9 . . ?
C15 C14 H14 118.5 . . ?
C13 C14 H14 118.5 . . ?
C14 C15 C27 124.3(8) . . ?
C14 C15 C16 116.4 . . ?
C27 C15 C16 119.3(8) . . ?
O3 C16 C17 122.6(6) . . ?
O3 C16 C15 117.5(6) . . ?
C17 C16 C15 120.0 . . ?
C16 C17 C18 122.6 . . ?
C16 C17 C26 118.9(7) . . ?
C18 C17 C26 118.4(7) . . ?
C17 C18 C13 118.3 . . ?
C17 C18 H18 120.8 . . ?
C13 C18 H18 120.8 . . ?
C20 C19 C24 119.0 . . ?
C20 C19 S4 118.1(5) . . ?
C24 C19 S4 122.8(5) . . ?
C19 C20 C21 117.9 . . ?
C19 C20 H20 121.1 . . ?
C21 C20 H20 121.1 . . ?
C22 C21 C20 122.4 . . ?
C22 C21 C28 119.7(6) . . ?
C20 C21 C28 117.8(6) . . ?
C21 C22 O4 121.8(7) . . ?
C21 C22 C23 119.5 . . ?
O4 C22 C23 118.6(7) . . ?
C24 C23 C22 118.0 . . ?
C24 C23 C27 120.9(8) . . ?
C22 C23 C27 121.2(8) . . ?
C23 C24 C19 123.1 . . ?
C23 C24 H24 118.4 . . ?
C19 C24 H24 118.4 . . ?
C2 C25 C11 111.4(7) . . ?
C2 C25 H25A 109.3 . . ?
C11 C25 H25A 109.3 . . ?
C2 C25 H25B 109.3 . . ?
C11 C25 H25B 109.3 . . ?
H25A C25 H25B 108.0 . . ?
C9 C26 C17 110.8(8) . . ?
C9 C26 H26A 109.5 . . ?
C17 C26 H26A 109.5 . . ?
C9 C26 H26B 109.5 . . ?
C17 C26 H26B 109.5 . . ?
H26A C26 H26B 108.1 . . ?
C15 C27 C23 112.8(9) . . ?
C15 C27 H27A 109.0 . . ?
C23 C27 H27A 109.0 . . ?
C15 C27 H27B 109.0 . . ?
C23 C27 H27B 109.0 . . ?
H27A C27 H27B 107.8 . . ?
C6 C28 C21 110.8(8) . . ?
C6 C28 H28A 109.5 . . ?
C21 C28 H28A 109.5 . . ?
C6 C28 H28B 109.5 . . ?
C21 C28 H28B 109.5 . . ?
H28A C28 H28B 108.1 . . ?
C30 C29 N1 120.3 . . ?
C30 C29 H29 119.9 . . ?
N1 C29 H29 119.9 . . ?
C29 C30 C31 121.1 . . ?
C29 C30 H30 119.5 . . ?
C31 C30 H30 119.5 . . ?
C32 C31 C30 119.6 . . ?
C32 C31 H31 120.2 . . ?
C30 C31 H31 120.2 . . ?
C31 C32 C33 119.8 . . ?
C31 C32 H32 120.1 . . ?
C33 C32 H32 120.1 . . ?
N1 C33 C34 121.2(5) . . ?
N1 C33 C32 117.6 . . ?
C34 C33 C32 121.2(5) . . ?
O17 N1 C33 119.6(6) . . ?
O17 N1 C29 118.4(6) . . ?
C33 N1 C29 121.6 . . ?
N2 C34 C33 122.3(5) . . ?
N2 C34 C35 115.0 . . ?
C33 C34 C35 122.7(5) . . ?
C36 C35 C34 120.9 . . ?
C36 C35 H35 119.5 . . ?
C34 C35 H35 119.5 . . ?
C35 C36 C37 120.8 . . ?
C35 C36 H36 119.6 . . ?
C37 C36 H36 119.6 . . ?
C36 C37 C38 119.8 . . ?
C36 C37 H37 120.1 . . ?
C38 C37 H37 120.1 . . ?
N2 C38 C37 117.3 . . ?
N2 C38 H38 121.3 . . ?
C37 C38 H38 121.3 . . ?
C38 N2 O18 116.7(5) . . ?
C38 N2 C34 125.9 . . ?
O18 N2 C34 117.3(5) . . ?
N3 C39 C40 120.7 . . ?
N3 C39 H39 119.6 . . ?
C40 C39 H39 119.6 . . ?
C39 C40 C41 114.7 . . ?
C39 C40 H40 122.6 . . ?
C41 C40 H40 122.6 . . ?
C42 C41 C40 120.0 . . ?
C42 C41 H41 120.0 . . ?
C40 C41 H41 120.0 . . ?
C41 C42 C43 120.3 . . ?
C41 C42 H42 119.9 . . ?
C43 C42 H42 119.9 . . ?
N3 C43 C42 120.9 . . ?
N3 C43 C44 120.6(5) . . ?
C42 C43 C44 118.4(5) . . ?
C43 N3 C39 123.3 . . ?
C43 N3 O19 120.2(5) . . ?
C39 N3 O19 116.2(5) . . ?
N4 C44 C45 120.2 . . ?
N4 C44 C43 119.8(5) . . ?
C45 C44 C43 119.8(5) . . ?
C46 C45 C44 116.1 . . ?
C46 C45 H45 122.0 . . ?
C44 C45 H45 122.0 . . ?
C47 C46 C45 123.1 . . ?
C47 C46 H46 118.5 . . ?
C45 C46 H46 118.5 . . ?
C46 C47 C48 119.9 . . ?
C46 C47 H47 120.1 . . ?
C48 C47 H47 120.1 . . ?
N4 C48 C47 116.8 . . ?
N4 C48 H48 121.6 . . ?
C47 C48 H48 121.6 . . ?
C44 N4 O20 119.3(5) . . ?
C44 N4 C48 123.3 . . ?
O20 N4 C48 117.3(5) . . ?
N5 C49 C50 122.8 . . ?
N5 C49 H49 118.6 . . ?
C50 C49 H49 118.6 . . ?
C51 C50 C49 111.7 . . ?
C51 C50 H50 124.1 . . ?
C49 C50 H50 124.1 . . ?
C52 C51 C50 121.7 . . ?
C52 C51 H51 119.2 . . ?
C50 C51 H51 119.2 . . ?
C53 C52 C51 121.6 . . ?
C53 C52 H52 119.2 . . ?
C51 C52 H52 119.2 . . ?
C52 C53 N5 119.5 . . ?
C52 C53 C54 122.8(5) . . ?
N5 C53 C54 117.8(5) . . ?
C49 N5 O21 118.0(5) . . ?
C49 N5 C53 122.1 . . ?
O21 N5 C53 119.9(5) . . ?
N6 C54 C55 118.2 . . ?
N6 C54 C53 121.1(5) . . ?
C55 C54 C53 120.7(5) . . ?
C56 C55 C54 119.1 . . ?
C56 C55 H55 120.5 . . ?
C54 C55 H55 120.5 . . ?
C55 C56 C57 121.7 . . ?
C55 C56 H56 119.2 . . ?
C57 C56 H56 119.2 . . ?
C56 C57 C58 114.7 . . ?
C56 C57 H57 122.7 . . ?
C58 C57 H57 122.7 . . ?
N6 C58 C57 123.4 . . ?
N6 C58 H58 118.3 . . ?
C57 C58 H58 118.3 . . ?
C58 N6 O22 120.5(5) . . ?
C58 N6 C54 123.0 . . ?
O22 N6 C54 116.5(5) . . ?
C60 C59 C62 118.8 . . ?
C60 C59 H59 120.6 . . ?
C62 C59 H59 120.6 . . ?
C59 C60 C63 120.5 . . ?
C59 C60 H60 119.8 . . ?
C63 C60 H60 119.8 . . ?
C63 C61 N7 122.5 . . ?
C63 C61 C64' 135.0(10) . . ?
N7 C61 C64' 101.2(10) . . ?
N7 C62 C59 121.4 . . ?
N7 C62 C64 104.7(9) . . ?
C59 C62 C64 130.9(8) . . ?
C61 C63 C60 117.4 . . ?
C61 C63 H63 121.3 . . ?
C60 C63 H63 121.3 . . ?
C62 N7 C61 119.1 . . ?
C62 N7 O23 121.5(10) . . ?
C61 N7 O23 119.0(10) . . ?
O24 N8 C64 119.9(13) . . ?
O24 N8 C68 113.1(13) . . ?
C64 N8 C68 127.0 . . ?
C65 C64 N8 116.5 . . ?
C65 C64 C62 127.9(11) . . ?
N8 C64 C62 114.9(11) . . ?
C66 C65 C64 126.8 . . ?
C65 C66 C67 121.7 . . ?
C68 C67 C66 106.4 . . ?
C68 C67 C66 106.4(4) . 6 ?
C66 C67 C66 115.5(9) . 6 ?
C67 C68 N8 120.6 . . ?
C67 C68 N8 120.6(11) . 6 ?
N8 C68 N8 92.6(12) . 6 ?
N8 O24 Zn2 117.8(12) . . ?
O24' N8' C64' 124.1(17) . . ?
O24' N8' C68' 113.7(17) . . ?
C64' N8' C68' 120.6 . . ?
C65' C64' N8' 127.5 . . ?
C65' C64' C61 119.3(13) . . ?
N8' C64' C61 110.9(14) . . ?
C64' C65' C66' 115.4 . . ?
C67' C68' N8' 118.8(15) . 6 ?
C67' C68' N8' 118.8 . . ?
N8' C68' N8' 93.1(15) 6 . ?
N8' O24' Zn2 117.9(15) . . ?
S2 O9 Na 129.3(19) . . ?
S2 O9' Na 131.3(12) . . ?
N1 O17 Zn1 120.4(5) . . ?
N2 O18 Zn1 113.5(4) . . ?
N3 O19 Zn1 116.8(4) . . ?
N4 O20 Zn1 116.9(5) . . ?
N5 O21 Zn1 116.4(5) . . ?
N6 O22 Zn1 114.9(4) . . ?
N7 O23 Zn2 116.3(8) . . ?
N7 O23 Na 127.6(7) . . ?
Zn2 O23 Na 115.7(4) . . ?
O48 O48 Na 78.8(8) 6 . ?

loop_
_geom_bond_atom_site_label_1
_geom_bond_atom_site_label_2
_geom_bond_distance
_geom_bond_site_symmetry_2
_geom_bond_publ_flag
Zn1 O20 2.052(7) . ?
Zn1 O18 2.066(7) . ?
Zn1 O22 2.070(7) . ?
Zn1 O17 2.072(7) . ?
Zn1 O19 2.077(6) . ?
Zn1 O21 2.113(7) . ?
Zn2 O24 2.063(16) 6 ?
Zn2 O24 2.063(16) . ?
Zn2 O24' 2.080(18) . ?
Zn2 O24' 2.080(18) 6 ?
Zn2 O23 2.086(11) . ?
Zn2 O23 2.086(11) 6 ?
Na O9 2.70(3) 6 ?
Na O9 2.70(3) . ?
Na O23 2.728(12) . ?
Na O23 2.728(12) 6 ?
Na O9' 2.73(2) 6 ?
Na O9' 2.73(2) . ?
Na O48 2.84(4) . ?
Na O48 2.84(4) 6 ?
S1 O7 1.35(2) . ?
S1 O6 1.37(2) . ?
S1 O5 1.387(10) . ?
S1 C4 1.770(6) . ?
S2 O8 1.334(18) . ?
S2 O10' 1.38(4) . ?
S2 O9' 1.41(2) . ?
S2 O9 1.48(3) . ?
S2 O8' 1.51(3) . ?
S2 O10 1.58(3) . ?
S2 C7 1.743(6) . ?
S3 O12 1.27(2) . ?
S3 O11 1.418(15) . ?
S3 O13 1.686(19) . ?
S3 C13 1.736(8) . ?
S4 O14' 1.28(3) . ?
S4 O16 1.37(2) . ?
S4 O15 1.48(2) . ?
S4 O15' 1.50(3) . ?
S4 O14 1.560(18) . ?
S4 O16' 1.56(3) . ?
S4 C19 1.788(7) . ?
C1 O1 1.335(8) . ?
C1 C2 1.3915 . ?
C1 C6 1.4229 . ?
C2 C3 1.3815 . ?
C2 C25 1.518(11) . ?
C3 C4 1.3187 . ?
C3 H3 0.9500 . ?
C4 C5 1.3936 . ?
C5 C6 1.4096 . ?
C5 H5 0.9500 . ?
C6 C28 1.493(11) . ?
C7 C8 1.3507 . ?
C7 C12 1.4534 . ?
C8 C9 1.3952 . ?
C8 H8 0.9500 . ?
C9 C10 1.3882 . ?
C9 C26 1.510(13) . ?
C10 O2 1.366(10) . ?
C10 C11 1.4388 . ?
C11 C12 1.3304 . ?
C11 C25 1.529(12) . ?
C12 H12 0.9500 . ?
C13 C18 1.4002 . ?
C13 C14 1.4336 . ?
C14 C15 1.3696 . ?
C14 H14 0.9500 . ?
C15 C27 1.461(14) . ?
C15 C16 1.4729 . ?
C16 O3 1.326(10) . ?
C16 C17 1.3768 . ?
C17 C18 1.3969 . ?
C17 C26 1.548(12) . ?
C18 H18 0.9500 . ?
C19 C20 1.3519 . ?
C19 C24 1.4182 . ?
C20 C21 1.3692 . ?
C20 H20 0.9500 . ?
C21 C22 1.3508 . ?
C21 C28 1.557(12) . ?
C22 O4 1.374(12) . ?
C22 C23 1.4091 . ?
C23 C24 1.2896 . ?
C23 C27 1.532(13) . ?
C24 H24 0.9500 . ?
C25 H25A 0.9900 . ?
C25 H25B 0.9900 . ?
C26 H26A 0.9900 . ?
C26 H26B 0.9900 . ?
C27 H27A 0.9900 . ?
C27 H27B 0.9900 . ?
C28 H28A 0.9900 . ?
C28 H28B 0.9900 . ?
C29 C30 1.3284 . ?
C29 N1 1.3907 . ?
C29 H29 0.9500 . ?
C30 C31 1.3769 . ?
C30 H30 0.9500 . ?
C31 C32 1.3651 . ?
C31 H31 0.9500 . ?
C32 C33 1.4412 . ?
C32 H32 0.9500 . ?
C33 N1 1.3402 . ?
C33 C34 1.424(7) . ?
N1 O17 1.328(8) . ?
C34 N2 1.3559 . ?
C34 C35 1.4619 . ?
C35 C36 1.3423 . ?
C35 H35 0.9500 . ?
C36 C37 1.3549 . ?
C36 H36 0.9500 . ?
C37 C38 1.4439 . ?
C37 H37 0.9500 . ?
C38 N2 1.3203 . ?
C38 H38 0.9500 . ?
N2 O18 1.353(8) . ?
C39 N3 1.3247 . ?
C39 C40 1.4378 . ?
C39 H39 0.9500 . ?
C40 C41 1.4822 . ?
C40 H40 0.9500 . ?
C41 C42 1.3502 . ?
C41 H41 0.9500 . ?
C42 C43 1.3811 . ?
C42 H42 0.9500 . ?
C43 N3 1.3229 . ?
C43 C44 1.505(8) . ?
N3 O19 1.339(8) . ?
C44 N4 1.3229 . ?
C44 C45 1.3956 . ?
C45 C46 1.3870 . ?
C45 H45 0.9500 . ?
C46 C47 1.3221 . ?
C46 H46 0.9500 . ?
C47 C48 1.3921 . ?
C47 H47 0.9500 . ?
C48 N4 1.3669 . ?
C48 H48 0.9500 . ?
N4 O20 1.341(7) . ?
C49 N5 1.2691 . ?
C49 C50 1.5033 . ?
C49 H49 0.9500 . ?
C50 C51 1.4193 . ?
C50 H50 0.9500 . ?
C51 C52 1.3744 . ?
C51 H51 0.9500 . ?
C52 C53 1.3334 . ?
C52 H52 0.9500 . ?
C53 N5 1.3763 . ?
C53 C54 1.478(8) . ?
N5 O21 1.322(7) . ?
C54 N6 1.3634 . ?
C54 C55 1.3980 . ?
C55 C56 1.3440 . ?
C55 H55 0.9500 . ?
C56 C57 1.3849 . ?
C56 H56 0.9500 . ?
C57 C58 1.4359 . ?
C57 H57 0.9500 . ?
C58 N6 1.2173 . ?
C58 H58 0.9500 . ?
N6 O22 1.356(8) . ?
C59 C60 1.3280 . ?
C59 C62 1.3281 . ?
C59 H59 0.9500 . ?
C60 C63 1.3438 . ?
C60 H60 0.9500 . ?
C61 C63 1.3016 . ?
C61 N7 1.3257 . ?
C61 C64' 1.58(2) . ?
C62 N7 1.2818 . ?
C62 C64 1.557(16) . ?
C63 H63 0.9500 . ?
N7 O23 1.339(10) . ?
N8 O24 1.31(2) . ?
N8 C64 1.4027 . ?
N8 C68 1.5444 . ?
C64 C65 1.3321 . ?
C65 C66 1.2098 . ?
C66 C67 1.8976 . ?
C67 C68 1.3300 . ?
C67 C66 1.90(4) 6 ?
C68 N8 1.54(3) 6 ?
N8' O24' 1.25(2) . ?
N8' C64' 1.4935 . ?
N8' C68' 1.6487 . ?
C64' C65' 1.4012 . ?
C65' C66' 1.5093 . ?
C67' C68' 1.4960 . ?
C68' N8' 1.65(4) 6 ?
O48 O48 1.10(7) 6 ?

loop_
_geom_torsion_atom_site_label_1
_geom_torsion_atom_site_label_2
_geom_torsion_atom_site_label_3
_geom_torsion_atom_site_label_4
_geom_torsion
_geom_torsion_site_symmetry_1
_geom_torsion_site_symmetry_2
_geom_torsion_site_symmetry_3
_geom_torsion_site_symmetry_4
_geom_torsion_publ_flag
O1 C1 C2 C3 179.3(7) . . . . ?
C6 C1 C2 C3 -1.5 . . . . ?
O1 C1 C2 C25 1.6(8) . . . . ?
C6 C1 C2 C25 -179.2(8) . . . . ?
C1 C2 C3 C4 1.8 . . . . ?
C25 C2 C3 C4 179.4(8) . . . . ?
C2 C3 C4 C5 -0.4 . . . . ?
C2 C3 C4 S1 -177.8(6) . . . . ?
O7 S1 C4 C3 92.5(11) . . . . ?
O6 S1 C4 C3 -151.0(13) . . . . ?
O5 S1 C4 C3 -25.3(9) . . . . ?
O7 S1 C4 C5 -85.0(11) . . . . ?
O6 S1 C4 C5 31.5(13) . . . . ?
O5 S1 C4 C5 157.2(7) . . . . ?
C3 C4 C5 C6 -1.3 . . . . ?
S1 C4 C5 C6 176.2(6) . . . . ?
C4 C5 C6 C1 1.5 . . . . ?
C4 C5 C6 C28 -179.8(8) . . . . ?
O1 C1 C6 C5 179.2(7) . . . . ?
C2 C1 C6 C5 -0.1 . . . . ?
O1 C1 C6 C28 0.5(9) . . . . ?
C2 C1 C6 C28 -178.8(8) . . . . ?
O8 S2 C7 C8 -152.1(11) . . . . ?
O10' S2 C7 C8 -75(2) . . . . ?
O9' S2 C7 C8 53.2(11) . . . . ?
O9 S2 C7 C8 89.7(16) . . . . ?
O8' S2 C7 C8 165.5(16) . . . . ?
O10 S2 C7 C8 -34.3(12) . . . . ?
O8 S2 C7 C12 26.7(12) . . . . ?
O10' S2 C7 C12 103(2) . . . . ?
O9' S2 C7 C12 -128.0(11) . . . . ?
O9 S2 C7 C12 -91.5(16) . . . . ?
O8' S2 C7 C12 -15.7(16) . . . . ?
O10 S2 C7 C12 144.5(12) . . . . ?
C12 C7 C8 C9 -1.6 . . . . ?
S2 C7 C8 C9 177.1(5) . . . . ?
C7 C8 C9 C10 0.6 . . . . ?
C7 C8 C9 C26 179.0(7) . . . . ?
C8 C9 C10 O2 -176.7(8) . . . . ?
C26 C9 C10 O2 4.9(9) . . . . ?
C8 C9 C10 C11 1.1 . . . . ?
C26 C9 C10 C11 -177.3(7) . . . . ?
O2 C10 C11 C12 176.0(8) . . . . ?
C9 C10 C11 C12 -1.8 . . . . ?
O2 C10 C11 C25 -5.1(8) . . . . ?
C9 C10 C11 C25 177.1(6) . . . . ?
C10 C11 C12 C7 0.8 . . . . ?
C25 C11 C12 C7 -178.1(6) . . . . ?
C8 C7 C12 C11 0.9 . . . . ?
S2 C7 C12 C11 -177.9(5) . . . . ?
O12 S3 C13 C18 -125.5(11) . . . . ?
O11 S3 C13 C18 11.7(10) . . . . ?
O13 S3 C13 C18 118.7(8) . . . . ?
O12 S3 C13 C14 58.0(12) . . . . ?
O11 S3 C13 C14 -164.7(7) . . . . ?
O13 S3 C13 C14 -57.7(9) . . . . ?
C18 C13 C14 C15 0.0 . . . . ?
S3 C13 C14 C15 176.5(7) . . . . ?
C13 C14 C15 C27 178.8(9) . . . . ?
C13 C14 C15 C16 1.7 . . . . ?
C14 C15 C16 O3 -179.2(7) . . . . ?
C27 C15 C16 O3 3.5(9) . . . . ?
C14 C15 C16 C17 0.9 . . . . ?
C27 C15 C16 C17 -176.4(9) . . . . ?
O3 C16 C17 C18 174.8(8) . . . . ?
C15 C16 C17 C18 -5.4 . . . . ?
O3 C16 C17 C26 -0.8(9) . . . . ?
C15 C16 C17 C26 179.1(8) . . . . ?
C16 C17 C18 C13 7.0 . . . . ?
C26 C17 C18 C13 -177.4(8) . . . . ?
C14 C13 C18 C17 -4.3 . . . . ?
S3 C13 C18 C17 179.3(7) . . . . ?
O14' S4 C19 C20 5.8(15) . . . . ?
O16 S4 C19 C20 -167.6(12) . . . . ?
O15 S4 C19 C20 62.3(10) . . . . ?
O15' S4 C19 C20 134.4(12) . . . . ?
O14 S4 C19 C20 -41.5(8) . . . . ?
O16' S4 C19 C20 -123.3(12) . . . . ?
O14' S4 C19 C24 -179.5(15) . . . . ?
O16 S4 C19 C24 7.2(12) . . . . ?
O15 S4 C19 C24 -122.9(10) . . . . ?
O15' S4 C19 C24 -50.9(12) . . . . ?
O14 S4 C19 C24 133.2(8) . . . . ?
O16' S4 C19 C24 51.4(12) . . . . ?
C24 C19 C20 C21 2.7 . . . . ?
S4 C19 C20 C21 177.7(5) . . . . ?
C19 C20 C21 C22 -1.1 . . . . ?
C19 C20 C21 C28 177.8(7) . . . . ?
C20 C21 C22 O4 -177.9(8) . . . . ?
C28 C21 C22 O4 3.2(9) . . . . ?
C20 C21 C22 C23 0.6 . . . . ?
C28 C21 C22 C23 -178.3(7) . . . . ?
C21 C22 C23 C24 -1.9 . . . . ?
O4 C22 C23 C24 176.7(8) . . . . ?
C21 C22 C23 C27 176.5(8) . . . . ?
O4 C22 C23 C27 -5.0(10) . . . . ?
C22 C23 C24 C19 3.7 . . . . ?
C27 C23 C24 C19 -174.7(8) . . . . ?
C20 C19 C24 C23 -4.2 . . . . ?
S4 C19 C24 C23 -178.9(6) . . . . ?
C3 C2 C25 C11 -99.4(8) . . . . ?
C1 C2 C25 C11 78.2(9) . . . . ?
C12 C11 C25 C2 80.7(8) . . . . ?
C10 C11 C25 C2 -98.2(8) . . . . ?
C10 C9 C26 C17 99.0(9) . . . . ?
C8 C9 C26 C17 -79.4(9) . . . . ?
C16 C17 C26 C9 -82.2(10) . . . . ?
C18 C17 C26 C9 102.0(9) . . . . ?
C14 C15 C27 C23 -95.6(10) . . . . ?
C16 C15 C27 C23 81.4(12) . . . . ?
C24 C23 C27 C15 78.9(11) . . . . ?
C22 C23 C27 C15 -99.4(11) . . . . ?
C5 C6 C28 C21 102.5(8) . . . . ?
C1 C6 C28 C21 -78.9(9) . . . . ?
C22 C21 C28 C6 97.6(8) . . . . ?
C20 C21 C28 C6 -81.4(8) . . . . ?
N1 C29 C30 C31 2.2 . . . . ?
C29 C30 C31 C32 0.0 . . . . ?
C30 C31 C32 C33 -1.4 . . . . ?
C31 C32 C33 N1 0.5 . . . . ?
C31 C32 C33 C34 179.2(7) . . . . ?
C34 C33 N1 O17 -4.7(7) . . . . ?
C32 C33 N1 O17 173.9(6) . . . . ?
C34 C33 N1 C29 -177.0(7) . . . . ?
C32 C33 N1 C29 1.7 . . . . ?
C30 C29 N1 O17 -175.4(6) . . . . ?
C30 C29 N1 C33 -3.1 . . . . ?
N1 C33 C34 N2 -60.6(7) . . . . ?
C32 C33 C34 N2 120.8(5) . . . . ?
N1 C33 C34 C35 122.6(5) . . . . ?
C32 C33 C34 C35 -56.0(6) . . . . ?
N2 C34 C35 C36 -0.8 . . . . ?
C33 C34 C35 C36 176.2(7) . . . . ?
C34 C35 C36 C37 1.9 . . . . ?
C35 C36 C37 C38 0.9 . . . . ?
C36 C37 C38 N2 -4.8 . . . . ?
C37 C38 N2 O18 -176.1(6) . . . . ?
C37 C38 N2 C34 6.4 . . . . ?
C33 C34 N2 C38 179.3(7) . . . . ?
C35 C34 N2 C38 -3.6 . . . . ?
C33 C34 N2 O18 1.8(7) . . . . ?
C35 C34 N2 O18 178.8(6) . . . . ?
N3 C39 C40 C41 -0.1 . . . . ?
C39 C40 C41 C42 -0.2 . . . . ?
C40 C41 C42 C43 -0.7 . . . . ?
C41 C42 C43 N3 1.8 . . . . ?
C41 C42 C43 C44 178.4(6) . . . . ?
C42 C43 N3 C39 -2.1 . . . . ?
C44 C43 N3 C39 -178.7(6) . . . . ?
C42 C43 N3 O19 172.5(6) . . . . ?
C44 C43 N3 O19 -4.0(7) . . . . ?
C40 C39 N3 C43 1.2 . . . . ?
C40 C39 N3 O19 -173.6(5) . . . . ?
N3 C43 C44 N4 -59.1(7) . . . . ?
C42 C43 C44 N4 124.3(5) . . . . ?
N3 C43 C44 C45 126.9(5) . . . . ?
C42 C43 C44 C45 -49.7(6) . . . . ?
N4 C44 C45 C46 3.9 . . . . ?
C43 C44 C45 C46 177.9(6) . . . . ?
C44 C45 C46 C47 2.3 . . . . ?
C45 C46 C47 C48 -8.2 . . . . ?
C46 C47 C48 N4 7.7 . . . . ?
C45 C44 N4 O20 172.4(6) . . . . ?
C43 C44 N4 O20 -1.6(7) . . . . ?
C45 C44 N4 C48 -4.2 . . . . ?
C43 C44 N4 C48 -178.1(6) . . . . ?
C47 C48 N4 C44 -1.6 . . . . ?
C47 C48 N4 O20 -178.3(6) . . . . ?
N5 C49 C50 C51 -8.3 . . . . ?
C49 C50 C51 C52 5.3 . . . . ?
C50 C51 C52 C53 1.5 . . . . ?
C51 C52 C53 N5 -6.3 . . . . ?
C51 C52 C53 C54 175.2(7) . . . . ?
C50 C49 N5 O21 -174.5(7) . . . . ?
C50 C49 N5 C53 4.2 . . . . ?
C52 C53 N5 C49 3.4 . . . . ?
C54 C53 N5 C49 -178.1(7) . . . . ?
C52 C53 N5 O21 -177.9(7) . . . . ?
C54 C53 N5 O21 0.6(8) . . . . ?
C52 C53 C54 N6 113.3(5) . . . . ?
N5 C53 C54 N6 -65.1(7) . . . . ?
C52 C53 C54 C55 -64.4(7) . . . . ?
N5 C53 C54 C55 117.1(5) . . . . ?
N6 C54 C55 C56 0.3 . . . . ?
C53 C54 C55 C56 178.1(6) . . . . ?
C54 C55 C56 C57 1.7 . . . . ?
C55 C56 C57 C58 -1.7 . . . . ?
C56 C57 C58 N6 -0.2 . . . . ?
C57 C58 N6 O22 -178.1(6) . . . . ?
C57 C58 N6 C54 2.3 . . . . ?
C55 C54 N6 C58 -2.3 . . . . ?
C53 C54 N6 C58 179.9(6) . . . . ?
C55 C54 N6 O22 178.0(6) . . . . ?
C53 C54 N6 O22 0.2(7) . . . . ?
C62 C59 C60 C63 -0.5 . . . . ?
C60 C59 C62 N7 2.2 . . . . ?
C60 C59 C62 C64 159.5(12) . . . . ?
N7 C61 C63 C60 7.1 . . . . ?
C64' C61 C63 C60 -157.2(14) . . . . ?
C59 C60 C63 C61 -3.9 . . . . ?
C59 C62 N7 C61 0.7 . . . . ?
C64 C62 N7 C61 -161.7(9) . . . . ?
C59 C62 N7 O23 173.2(9) . . . . ?
C64 C62 N7 O23 10.8(10) . . . . ?
C63 C61 N7 C62 -5.6 . . . . ?
C64' C61 N7 C62 163.1(10) . . . . ?
C63 C61 N7 O23 -178.3(9) . . . . ?
C64' C61 N7 O23 -9.6(11) . . . . ?
O24 N8 C64 C65 176.2(17) . . . . ?
C68 N8 C64 C65 -5.5 . . . . ?
O24 N8 C64 C62 5.0(17) . . . . ?
C68 N8 C64 C62 -176.6(15) . . . . ?
N7 C62 C64 C65 118.0(12) . . . . ?
C59 C62 C64 C65 -42.1(17) . . . . ?
N7 C62 C64 N8 -72.0(11) . . . . ?
C59 C62 C64 N8 127.8(9) . . . . ?
N8 C64 C65 C66 -2.2 . . . . ?
C62 C64 C65 C66 167.6(17) . . . . ?
C64 C65 C66 C67 10.5 . . . . ?
C65 C66 C67 C68 -11.5 . . . . ?
C65 C66 C67 C66 106.2 . . . 6 ?
C66 C67 C68 N8 4.7 . . . . ?
C66 C67 C68 N8 -118.9(8) 6 . . . ?
C66 C67 C68 N8 118.9(11) . . . 6 ?
C66 C67 C68 N8 -4.7(14) 6 . . 6 ?
O24 N8 C68 C67 -179.2(16) . . . . ?
C64 N8 C68 C67 2.4 . . . . ?
O24 N8 C68 N8 52.6(15) . . . 6 ?
C64 N8 C68 N8 -125.8(9) . . . 6 ?
C64 N8 O24 Zn2 84.3(15) . . . . ?
C68 N8 O24 Zn2 -94.3(14) . . . . ?
O24 Zn2 O24 N8 81.1(14) 6 . . . ?
O24' Zn2 O24 N8 -107.3(14) . . . . ?
O24' Zn2 O24 N8 163(5) 6 . . . ?
O23 Zn2 O24 N8 -43.5(13) . . . . ?
O23 Zn2 O24 N8 23.4(15) 6 . . . ?
O24' N8' C64' C65' -180(2) . . . . ?
C68' N8' C64' C65' 15.6 . . . . ?
O24' N8' C64' C61 -17(2) . . . . ?
C68' N8' C64' C61 178.1(19) . . . . ?
C63 C61 C64' C65' 48.2(18) . . . . ?
N7 C61 C64' C65' -118.3(12) . . . . ?
C63 C61 C64' N8' -116.0(13) . . . . ?
N7 C61 C64' N8' 77.5(13) . . . . ?
N8' C64' C65' C66' 16.6 . . . . ?
C61 C64' C65' C66' -145(2) . . . . ?
O24' N8' C68' C67' -172(2) . . . . ?
C64' N8' C68' C67' -5.6 . . . . ?
O24' N8' C68' N8' -46(2) . . . 6 ?
C64' N8' C68' N8' 119.9(13) . . . 6 ?
C64' N8' O24' Zn2 -74(2) . . . . ?
C68' N8' O24' Zn2 91.3(19) . . . . ?
O24 Zn2 O24' N8' -178(5) 6 . . . ?
O24 Zn2 O24' N8' 104.8(17) . . . . ?
O24' Zn2 O24' N8' -83.7(17) 6 . . . ?
O23 Zn2 O24' N8' 41.2(16) . . . . ?
O23 Zn2 O24' N8' -25.3(18) 6 . . . ?
O8 S2 O9 Na 84(2) . . . . ?
O10' S2 O9 Na -6(5) . . . . ?
O9' S2 O9 Na -60(3) . . . . ?
O8' S2 O9 Na 97(2) . . . . ?
O10 S2 O9 Na -43(3) . . . . ?
C7 S2 O9 Na -158.4(18) . . . . ?
O9 Na O9 S2 -69(7) 6 . . . ?
O23 Na O9 S2 169(3) . . . . ?
O23 Na O9 S2 178(2) 6 . . . ?
O9' Na O9 S2 -8(6) 6 . . . ?
O9' Na O9 S2 54(3) . . . . ?
O48 Na O9 S2 -48(3) . . . . ?
O48 Na O9 S2 -47(2) 6 . . . ?
O8 S2 O9' Na 8(3) . . . . ?
O10' S2 O9' Na -88(2) . . . . ?
O9 S2 O9' Na 62(3) . . . . ?
O8' S2 O9' Na 38(2) . . . . ?
O10 S2 O9' Na -103.7(18) . . . . ?
C7 S2 O9' Na 153.1(13) . . . . ?
O9 Na O9' S2 54(5) 6 . . . ?
O9 Na O9' S2 -61(3) . . . . ?
O23 Na O9' S2 -120.1(19) . . . . ?
O23 Na O9' S2 -128.7(16) 6 . . . ?
O9' Na O9' S2 87(3) 6 . . . ?
O48 Na O9' S2 18(2) . . . . ?
O48 Na O9' S2 12.5(19) 6 . . . ?
C33 N1 O17 Zn1 77.9(6) . . . . ?
C29 N1 O17 Zn1 -109.7(5) . . . . ?
O20 Zn1 O17 N1 140.1(6) . . . . ?
O18 Zn1 O17 N1 -39.0(6) . . . . ?
O22 Zn1 O17 N1 46.1(6) . . . . ?
O19 Zn1 O17 N1 -135.3(6) . . . . ?
O21 Zn1 O17 N1 -123(3) . . . . ?
C38 N2 O18 Zn1 -94.4(5) . . . . ?
C34 N2 O18 Zn1 83.4(5) . . . . ?
O20 Zn1 O18 N2 143(6) . . . . ?
O22 Zn1 O18 N2 -156.1(6) . . . . ?
O17 Zn1 O18 N2 -56.9(5) . . . . ?
O19 Zn1 O18 N2 24.9(6) . . . . ?
O21 Zn1 O18 N2 118.3(5) . . . . ?
C43 N3 O19 Zn1 81.6(6) . . . . ?
C39 N3 O19 Zn1 -103.4(5) . . . . ?
O20 Zn1 O19 N3 -45.9(6) . . . . ?
O18 Zn1 O19 N3 131.9(6) . . . . ?
O22 Zn1 O19 N3 -15(10) . . . . ?
O17 Zn1 O19 N3 -143.0(6) . . . . ?
O21 Zn1 O19 N3 38.0(6) . . . . ?
C44 N4 O20 Zn1 83.6(6) . . . . ?
C48 N4 O20 Zn1 -99.7(5) . . . . ?
O18 Zn1 O20 N4 -170(6) . . . . ?
O22 Zn1 O20 N4 129.4(6) . . . . ?
O17 Zn1 O20 N4 30.2(6) . . . . ?
O19 Zn1 O20 N4 -51.5(6) . . . . ?
O21 Zn1 O20 N4 -145.1(6) . . . . ?
C49 N5 O21 Zn1 -101.5(6) . . . . ?
C53 N5 O21 Zn1 79.7(6) . . . . ?
O20 Zn1 O21 N5 -140.4(6) . . . . ?
O18 Zn1 O21 N5 38.5(6) . . . . ?
O22 Zn1 O21 N5 -47.0(6) . . . . ?
O17 Zn1 O21 N5 122(3) . . . . ?
O19 Zn1 O21 N5 134.4(6) . . . . ?
C58 N6 O22 Zn1 -95.4(5) . . . . ?
C54 N6 O22 Zn1 84.3(5) . . . . ?
O20 Zn1 O22 N6 31.7(6) . . . . ?
O18 Zn1 O22 N6 -146.1(6) . . . . ?
O17 Zn1 O22 N6 128.7(6) . . . . ?
O19 Zn1 O22 N6 1(10) . . . . ?
O21 Zn1 O22 N6 -52.2(6) . . . . ?
C62 N7 O23 Zn2 91.2(11) . . . . ?
C61 N7 O23 Zn2 -96.3(10) . . . . ?
C62 N7 O23 Na -80.7(13) . . . . ?
C61 N7 O23 Na 91.8(12) . . . . ?
O24 Zn2 O23 N7 -109.5(12) 6 . . . ?
O24 Zn2 O23 N7 -62.5(12) . . . . ?
O24' Zn2 O23 N7 65.7(12) . . . . ?
O24' Zn2 O23 N7 114.0(12) 6 . . . ?
O23 Zn2 O23 N7 -177.7(8) 6 . . . ?
O24 Zn2 O23 Na 63.4(9) 6 . . . ?
O24 Zn2 O23 Na 110.4(9) . . . . ?
O24' Zn2 O23 Na -121.4(9) . . . . ?
O24' Zn2 O23 Na -73.0(9) 6 . . . ?
O23 Zn2 O23 Na -4.8(10) 6 . . . ?
O9 Na O23 N7 -173.7(15) 6 . . . ?
O9 Na O23 N7 -12.9(15) . . . . ?
O23 Na O23 N7 176.3(11) 6 . . . ?
O9' Na O23 N7 166.1(12) 6 . . . ?
O9' Na O23 N7 4.3(14) . . . . ?
O48 Na O23 N7 -79.1(19) . . . . ?
O48 Na O23 N7 -55.1(18) 6 . . . ?
O9 Na O23 Zn2 14.3(13) 6 . . . ?
O9 Na O23 Zn2 175.2(13) . . . . ?
O23 Na O23 Zn2 4.4(9) 6 . . . ?
O9' Na O23 Zn2 -5.9(13) 6 . . . ?
O9' Na O23 Zn2 -167.6(10) . . . . ?
O48 Na O23 Zn2 109.0(14) . . . . ?
O48 Na O23 Zn2 132.9(11) 6 . . . ?
O9 Na O48 O48 176.3(10) 6 . . 6 ?
O9 Na O48 O48 3.4(9) . . . 6 ?
O23 Na O48 O48 61.2(9) . . . 6 ?
O23 Na O48 O48 134.9(8) 6 . . 6 ?
O9' Na O48 O48 -164.7(6) 6 . . 6 ?
O9' Na O48 O48 -14.8(5) . . . 6 ?
